data_7135892
loop_
_publ_author_name
'Seeger, Frederic'
'Renz, Liesa'
'Wesemann, Lars'

_publ_section_title
;
 Tetrylidyne coordination modes: vinyl-type germa-ruthena anion
 [Ru&#xe001;Ge:]<sup>-</sup> and its reaction with monofluorobenzene.
;
_journal_issue 36
_journal_name_full 'Chemical communications (Cambridge, England)'
_journal_page_first 9198
_journal_page_last 9202
_journal_paper_doi 10.1039/d6cc01226d
_journal_volume 62
_journal_year 2026
_chemical_formula_moiety '2(C54 H64 Ge K P Ru), C7 H8'
_chemical_formula_sum 'C115 H136 Ge2 K2 P2 Ru2'
_chemical_formula_weight 2005.69
_space_group_crystal_system triclinic
_space_group_IT_number 2
_space_group_name_Hall '-P 1'
_space_group_name_H-M_alt 'P -1'
_atom_sites_solution_hydrogens geom
_audit_creation_method SHELXL-2018/3
_audit_update_record
;
2025-12-01 deposited with the CCDC.	2026-04-09 downloaded from the CCDC.
;
_cell_angle_alpha 87.493(2)
_cell_angle_beta 77.894(2)
_cell_angle_gamma 85.863(2)
_cell_formula_units_Z 1
_cell_length_a 13.1931(8)
_cell_length_b 13.6074(8)
_cell_length_c 15.3277(10)
_cell_measurement_reflns_used 9979
_cell_measurement_temperature 120(2)
_cell_measurement_theta_max 26.85
_cell_measurement_theta_min 2.29
_cell_volume 2682.3(3)
_computing_cell_refinement 'Bruker SAINT'
_computing_data_collection 'Bruker APEX2'
_computing_data_reduction 'Bruker SAINT'
_computing_publication_material Platon,Wingx,Shelxle
_computing_structure_refinement 'SHELXL-2018/3 (Sheldrick, 2018)'
_computing_structure_solution 'SHELXT 2014/4 (Sheldrick, 2014)'
_diffrn_ambient_temperature 120(2)
_diffrn_measured_fraction_theta_full 0.995
_diffrn_measured_fraction_theta_max 0.971
_diffrn_measurement_device_type 'Bruker APEX-II CCD'
_diffrn_measurement_method '\f and \w scans'
_diffrn_radiation_type MoK\a
_diffrn_radiation_wavelength 0.71073
_diffrn_reflns_av_R_equivalents 0.0694
_diffrn_reflns_av_unetI/netI 0.0826
_diffrn_reflns_Laue_measured_fraction_full 0.995
_diffrn_reflns_Laue_measured_fraction_max 0.971
_diffrn_reflns_limit_h_max 16
_diffrn_reflns_limit_h_min -16
_diffrn_reflns_limit_k_max 17
_diffrn_reflns_limit_k_min -17
_diffrn_reflns_limit_l_max 19
_diffrn_reflns_limit_l_min -18
_diffrn_reflns_number 52111
_diffrn_reflns_point_group_measured_fraction_full 0.995
_diffrn_reflns_point_group_measured_fraction_max 0.971
_diffrn_reflns_theta_full 25.242
_diffrn_reflns_theta_max 27.142
_diffrn_reflns_theta_min 1.501
_exptl_absorpt_coefficient_mu 0.983
_exptl_absorpt_correction_T_max 0.7455
_exptl_absorpt_correction_T_min 0.5981
_exptl_absorpt_correction_type multi-scan
_exptl_absorpt_process_details 'SADABS V2008/1 (Bruker AXS)'
_exptl_crystal_colour black
_exptl_crystal_density_diffrn 1.242
_exptl_crystal_description prism
_exptl_crystal_F_000 1046
_exptl_crystal_size_max 0.29
_exptl_crystal_size_mid 0.25
_exptl_crystal_size_min 0.24
_refine_diff_density_max 1.183
_refine_diff_density_min -1.662
_refine_diff_density_rms 0.149
_refine_ls_extinction_method none
_refine_ls_goodness_of_fit_ref 1.131
_refine_ls_hydrogen_treatment constr
_refine_ls_matrix_type full
_refine_ls_number_parameters 617
_refine_ls_number_reflns 11540
_refine_ls_number_restraints 193
_refine_ls_restrained_S_all 1.124
_refine_ls_R_factor_all 0.1250
_refine_ls_R_factor_gt 0.0853
_refine_ls_shift/su_max 0.001
_refine_ls_shift/su_mean 0.000
_refine_ls_structure_factor_coef Fsqd
_refine_ls_weighting_details 'w=1/[\s^2^(Fo^2^)+(0.0078P)^2^+36.3701P] where P=(Fo^2^+2Fc^2^)/3'
_refine_ls_weighting_scheme calc
_refine_ls_wR_factor_gt 0.1844
_refine_ls_wR_factor_ref 0.1981
_reflns_Friedel_coverage 0.000
_reflns_number_gt 8307
_reflns_number_total 11540
_reflns_threshold_expression 'I > 2\s(I)'
_cod_data_source_file d6cc01226d3.cif
_cod_data_source_block FS60_0m_a
_cod_database_code 7135892
_shelx_shelxl_version_number 2018/3
_shelx_space_group_comment
;
The symmetry employed for this shelxl refinement is uniquely defined
by the following loop, which should always be used as a source of
symmetry information in preference to the above space-group names.
They are only intended as comments.
;

loop_
_space_group_symop_operation_xyz
'x, y, z'
'-x, -y, -z'

loop_
_atom_site_label
_atom_site_type_symbol
_atom_site_fract_x
_atom_site_fract_y
_atom_site_fract_z
_atom_site_U_iso_or_equiv
_atom_site_adp_type
_atom_site_occupancy
_atom_site_site_symmetry_order
_atom_site_calc_flag
_atom_site_refinement_flags_posn
_atom_site_refinement_flags_adp
_atom_site_refinement_flags_occupancy
_atom_site_disorder_assembly
_atom_site_disorder_group
Ge1 Ge 0.39312(7) 0.39152(5) 0.77196(6) 0.0266(2) Uani 1 1 d . . . . .
K1 K 0.38267(18) 0.62885(13) 0.73173(16) 0.0494(6) Uani 1 1 d . . . . .
P1 P 0.61553(16) 0.29275(14) 0.67674(13) 0.0213(4) Uani 1 1 d . . . . .
C1 C 0.2497(6) 0.3570(5) 0.8445(5) 0.0230(16) Uani 1 1 d . . . . .
C2 C 0.2312(6) 0.2549(5) 0.8617(5) 0.0191(15) Uani 1 1 d . . . . .
C3 C 0.1389(6) 0.2262(5) 0.9118(5) 0.0232(16) Uani 1 1 d . . . . .
H3 H 0.129582 0.157978 0.923984 0.028 Uiso 1 1 calc R U . . .
C4 C 0.0592(6) 0.2944(5) 0.9449(5) 0.0264(17) Uani 1 1 d . . . . .
H4 H -0.004902 0.273724 0.978904 0.032 Uiso 1 1 calc R U . . .
C5 C 0.0742(6) 0.3939(5) 0.9277(5) 0.0266(17) Uani 1 1 d . . . . .
H5 H 0.019483 0.441542 0.949191 0.032 Uiso 1 1 calc R U . . .
C6 C 0.1688(6) 0.4246(5) 0.8791(5) 0.0248(17) Uani 1 1 d . . . . .
C7 C 0.3182(6) 0.1821(5) 0.8234(5) 0.0198(15) Uani 1 1 d . . . . .
C8 C 0.3289(6) 0.1531(5) 0.7325(5) 0.0201(15) Uani 1 1 d . . . . .
C9 C 0.4165(6) 0.0905(5) 0.6936(5) 0.0223(16) Uani 1 1 d . . . . .
H9 H 0.432400 0.081440 0.627668 0.027 Uiso 1 1 calc R U . . .
C10 C 0.4909(6) 0.0574(6) 0.7434(6) 0.0275(18) Uani 1 1 d . . . . .
Ru1 Ru 0.46636(5) 0.22948(4) 0.74911(4) 0.01694(15) Uani 1 1 d . . . . .
C11 C 0.4797(6) 0.0866(6) 0.8331(5) 0.0249(17) Uani 1 1 d . . . . .
H11 H 0.540133 0.074788 0.862981 0.030 Uiso 1 1 calc R U . . .
C12 C 0.3943(6) 0.1509(5) 0.8730(4) 0.0198(15) Uani 1 1 d . . . . .
C13 C 0.2432(6) 0.1811(5) 0.6814(5) 0.0233(16) Uani 1 1 d . . . . .
H13 H 0.198165 0.236048 0.713566 0.028 Uiso 1 1 calc R U . . .
C14 C 0.1763(7) 0.0940(6) 0.6841(7) 0.044(2) Uani 1 1 d . . . . .
H14A H 0.119451 0.112511 0.653318 0.066 Uiso 1 1 calc R U . . .
H14B H 0.147554 0.075112 0.746355 0.066 Uiso 1 1 calc R U . . .
H14C H 0.218885 0.038166 0.654433 0.066 Uiso 1 1 calc R U . . .
C15 C 0.2835(8) 0.2176(9) 0.5860(6) 0.054(3) Uani 1 1 d . . . . .
H15A H 0.224689 0.240765 0.558982 0.080 Uiso 1 1 calc R U . . .
H15B H 0.323339 0.163551 0.551329 0.080 Uiso 1 1 calc R U . . .
H15C H 0.328328 0.271898 0.586186 0.080 Uiso 1 1 calc R U . . .
C16 C 0.5865(7) -0.0120(6) 0.7035(6) 0.0316(19) Uani 1 1 d . . . . .
H16 H 0.647984 0.013092 0.722148 0.038 Uiso 1 1 calc R U . . .
C17 C 0.5724(7) -0.1158(6) 0.7455(6) 0.034(2) Uani 1 1 d . . . . .
H17A H 0.520007 -0.147088 0.721302 0.051 Uiso 1 1 calc R U . . .
H17B H 0.549498 -0.111312 0.810384 0.051 Uiso 1 1 calc R U . . .
H17C H 0.638554 -0.155233 0.731650 0.051 Uiso 1 1 calc R U . . .
C18 C 0.6126(8) -0.0161(6) 0.6029(6) 0.042(2) Uani 1 1 d . . . . .
H18A H 0.557785 -0.047878 0.582449 0.063 Uiso 1 1 calc R U . . .
H18B H 0.678998 -0.054180 0.583983 0.063 Uiso 1 1 calc R U . . .
H18C H 0.617952 0.050915 0.577109 0.063 Uiso 1 1 calc R U . . .
C19 C 0.3805(7) 0.1740(6) 0.9711(5) 0.0293(18) Uani 1 1 d . . . . .
H19 H 0.328903 0.231851 0.982826 0.035 Uiso 1 1 calc R U . . .
C20 C 0.4788(7) 0.2023(7) 0.9965(6) 0.040(2) Uani 1 1 d . . . . .
H20A H 0.528275 0.144624 0.993067 0.060 Uiso 1 1 calc R U . . .
H20B H 0.462474 0.226270 1.057521 0.060 Uiso 1 1 calc R U . . .
H20C H 0.509452 0.254440 0.955284 0.060 Uiso 1 1 calc R U . . .
C21 C 0.3333(8) 0.0876(8) 1.0283(6) 0.048(3) Uani 1 1 d . . . . .
H21A H 0.270800 0.070548 1.008858 0.072 Uiso 1 1 calc R U . . .
H21B H 0.314922 0.106058 1.091054 0.072 Uiso 1 1 calc R U . . .
H21C H 0.383917 0.030624 1.021911 0.072 Uiso 1 1 calc R U . . .
C22 C 0.1786(6) 0.5348(5) 0.8670(5) 0.0214(16) Uani 1 1 d . . . . .
C23 C 0.2224(6) 0.5845(5) 0.9265(5) 0.0203(15) Uani 1 1 d . . . . .
C24 C 0.2209(6) 0.6886(5) 0.9198(5) 0.0245(16) Uani 1 1 d . . . . .
H24 H 0.246538 0.725093 0.965172 0.029 Uiso 1 1 calc R U . . .
C25 C 0.1775(6) 0.7417(5) 0.8550(5) 0.0257(17) Uani 1 1 d . . . . .
C26 C 0.1407(7) 0.6896(6) 0.7940(6) 0.0318(19) Uani 1 1 d . . . . .
H26 H 0.103942 0.726860 0.750815 0.038 Uiso 1 1 calc R U . . .
C27 C 0.1389(7) 0.5875(6) 0.7997(6) 0.034(2) Uani 1 1 d . . . . .
C28 C 0.2699(7) 0.5295(6) 0.9966(6) 0.037(2) Uani 1 1 d . . . . .
H28 H 0.290884 0.461329 0.974837 0.044 Uiso 1 1 calc R U . . .
C29 C 0.1964(9) 0.5193(11) 1.0841(7) 0.073(4) Uani 1 1 d . . . . .
H29A H 0.136435 0.484811 1.076181 0.109 Uiso 1 1 calc R U . . .
H29B H 0.172871 0.584908 1.107287 0.109 Uiso 1 1 calc R U . . .
H29C H 0.231525 0.481635 1.126354 0.109 Uiso 1 1 calc R U . . .
C30 C 0.3697(8) 0.5749(10) 1.0102(8) 0.067(3) Uani 1 1 d . . . . .
H30A H 0.411887 0.525193 1.037436 0.101 Uiso 1 1 calc R U . . .
H30B H 0.350648 0.631232 1.049354 0.101 Uiso 1 1 calc R U . . .
H30C H 0.409752 0.597039 0.952254 0.101 Uiso 1 1 calc R U . . .
C31 C 0.1735(6) 0.8534(5) 0.8517(6) 0.0294(18) Uani 1 1 d . . . . .
H31 H 0.159603 0.875603 0.792037 0.035 Uiso 1 1 calc R U . . .
C32 C 0.0846(8) 0.8978(6) 0.9221(7) 0.046(3) Uani 1 1 d . . . . .
H32A H 0.079308 0.969603 0.913166 0.070 Uiso 1 1 calc R U . . .
H32B H 0.097970 0.881411 0.981738 0.070 Uiso 1 1 calc R U . . .
H32C H 0.019280 0.870960 0.916661 0.070 Uiso 1 1 calc R U . . .
C33 C 0.2738(8) 0.8960(7) 0.8602(7) 0.050(3) Uani 1 1 d . . . . .
H33A H 0.331275 0.867623 0.815305 0.075 Uiso 1 1 calc R U . . .
H33B H 0.287034 0.880354 0.919964 0.075 Uiso 1 1 calc R U . . .
H33C H 0.267871 0.967742 0.850784 0.075 Uiso 1 1 calc R U . . .
C37 C 0.6248(6) 0.4260(5) 0.6545(5) 0.0238(16) Uani 1 1 d . . . . .
C38 C 0.6364(7) 0.4863(6) 0.7213(6) 0.0327(19) Uani 1 1 d . . . . .
H38 H 0.641357 0.457613 0.777985 0.039 Uiso 1 1 calc R U . . .
C39 C 0.6409(7) 0.5883(6) 0.7082(6) 0.037(2) Uani 1 1 d . . . . .
H39 H 0.653260 0.627647 0.754146 0.045 Uiso 1 1 calc R U . . .
C40 C 0.6273(7) 0.6312(6) 0.6281(7) 0.041(2) Uani 1 1 d . . . . .
H40 H 0.656426 0.696710 0.610587 0.050 Uiso 1 1 calc R U . . .
C41 C 0.6124(7) 0.5735(6) 0.5614(6) 0.040(2) Uani 1 1 d . . . . .
H41 H 0.603553 0.602981 0.505924 0.048 Uiso 1 1 calc R U . . .
C42 C 0.6103(7) 0.4719(6) 0.5748(6) 0.033(2) Uani 1 1 d . . . . .
H42 H 0.598699 0.432883 0.528404 0.040 Uiso 1 1 calc R U . . .
C43 C 0.6592(6) 0.2474(5) 0.5603(5) 0.0254(17) Uani 1 1 d . . . . .
C44 C 0.5814(7) 0.2395(6) 0.5133(5) 0.0301(18) Uani 1 1 d . . . . .
H44 H 0.512230 0.261818 0.539170 0.036 Uiso 1 1 calc R U . . .
C45 C 0.6024(8) 0.1997(6) 0.4295(6) 0.039(2) Uani 1 1 d . . . . .
H45 H 0.548097 0.196071 0.397954 0.046 Uiso 1 1 calc R U . . .
C46 C 0.7026(9) 0.1653(7) 0.3915(6) 0.049(3) Uani 1 1 d . . . . .
H46 H 0.717041 0.137169 0.334257 0.059 Uiso 1 1 calc R U . . .
C47 C 0.7793(9) 0.1718(7) 0.4362(7) 0.049(3) Uani 1 1 d . . . . .
H47 H 0.847911 0.148181 0.409942 0.059 Uiso 1 1 calc R U . . .
C48 C 0.7596(7) 0.2130(7) 0.5209(6) 0.041(2) Uani 1 1 d . . . . .
H48 H 0.814745 0.217398 0.551370 0.050 Uiso 1 1 calc R U . . .
C49 C 0.7357(6) 0.2676(6) 0.7210(6) 0.0323(19) Uani 1 1 d . . . . .
C50 C 0.8280(7) 0.3136(7) 0.6881(7) 0.046(2) Uani 1 1 d . . . . .
H50 H 0.831239 0.361574 0.640821 0.055 Uiso 1 1 calc R U . . .
C53 C 0.8231(9) 0.1722(8) 0.8258(8) 0.059(3) Uani 1 1 d . . . . .
H53 H 0.821264 0.123307 0.872125 0.071 Uiso 1 1 calc R U . . .
C54 C 0.7337(8) 0.1977(7) 0.7898(7) 0.043(2) Uani 1 1 d . . . . .
H54 H 0.671361 0.166350 0.813305 0.052 Uiso 1 1 calc R U . . .
C700 C 0.9152(7) 0.2894(9) 0.7243(9) 0.060(3) Uani 1 1 d . . . . .
H700 H 0.977165 0.321708 0.701664 0.071 Uiso 1 1 calc R U . . .
C701 C 0.9135(9) 0.2199(9) 0.7921(10) 0.072(4) Uani 1 1 d . . . . .
H701 H 0.973822 0.204462 0.815897 0.087 Uiso 1 1 calc R U . . .
C1_1 C 0.8507(15) -0.2366(15) 0.8285(15) 0.063(6) Uani 0.5 1 d D U P A -1
H1A_1 H 0.797509 -0.282444 0.825880 0.095 Uiso 0.5 1 calc R U P A -1
H1B_1 H 0.827248 -0.194956 0.880388 0.095 Uiso 0.5 1 calc R U P A -1
H1C_1 H 0.915554 -0.274055 0.833925 0.095 Uiso 0.5 1 calc R U P A -1
C2_1 C 0.8692(9) -0.1723(11) 0.7439(10) 0.045(3) Uani 0.5 1 d D U P A -1
C3_1 C 0.8870(13) -0.0747(11) 0.7436(11) 0.048(4) Uani 0.5 1 d D U P A -1
H3_1 H 0.886594 -0.044447 0.798398 0.058 Uiso 0.5 1 calc R U P A -1
C4_1 C 0.9052(12) -0.0203(12) 0.6667(10) 0.043(3) Uani 0.5 1 d D U P A -1
H4_1 H 0.920759 0.046583 0.668759 0.052 Uiso 0.5 1 calc R U P A -1
C5_1 C 0.9022(13) -0.0568(11) 0.5878(11) 0.045(3) Uani 0.5 1 d D U P A -1
H5_1 H 0.909790 -0.016395 0.534939 0.054 Uiso 0.5 1 calc R U P A -1
C6_1 C 0.8877(14) -0.1550(11) 0.5869(11) 0.050(4) Uani 0.5 1 d D U P A -1
H6_1 H 0.893336 -0.185084 0.531188 0.060 Uiso 0.5 1 calc R U P A -1
C7_1 C 0.8659(12) -0.2105(11) 0.6620(9) 0.043(3) Uani 0.5 1 d D U P A -1
H7_1 H 0.848095 -0.276496 0.659234 0.052 Uiso 0.5 1 calc R U P A -1
C1_2 C 0.0115(19) 0.563(2) 0.7043(16) 0.037(6) Uani 0.54(6) 1 d D U P B 1
H1A_2 H -0.009372 0.517618 0.664427 0.055 Uiso 0.54(6) 1 calc R U P B 1
H1B_2 H 0.014625 0.629304 0.676326 0.055 Uiso 0.54(6) 1 calc R U P B 1
H1C_2 H -0.039222 0.564865 0.760984 0.055 Uiso 0.54(6) 1 calc R U P B 1
C2_2 C 0.118(2) 0.5282(15) 0.7214(14) 0.022(5) Uani 0.54(6) 1 d D U P B 1
H200_2 H 0.115040 0.457473 0.741789 0.027 Uiso 0.54(6) 1 calc R U P B 1
C3_2 C 0.203(2) 0.533(2) 0.6374(15) 0.044(6) Uani 0.54(6) 1 d D U P B 1
H3A_2 H 0.180651 0.502297 0.588651 0.067 Uiso 0.54(6) 1 calc R U P B 1
H3B_2 H 0.266828 0.498937 0.648457 0.067 Uiso 0.54(6) 1 calc R U P B 1
H3C_2 H 0.215283 0.602623 0.620925 0.067 Uiso 0.54(6) 1 calc R U P B 1
C1_3 C 0.153(4) 0.524(3) 0.652(3) 0.076(10) Uani 0.46(6) 1 d D U P B 2
H1A_3 H 0.122873 0.485605 0.613100 0.115 Uiso 0.46(6) 1 calc R U P B 2
H1B_3 H 0.215307 0.488289 0.665736 0.115 Uiso 0.46(6) 1 calc R U P B 2
H1C_3 H 0.172209 0.587688 0.622478 0.115 Uiso 0.46(6) 1 calc R U P B 2
C2_3 C 0.075(4) 0.543(3) 0.738(2) 0.047(8) Uani 0.46(6) 1 d D U P B 2
H2_3 H 0.054076 0.477030 0.764953 0.056 Uiso 0.46(6) 1 calc R U P B 2
C3_3 C -0.023(3) 0.600(4) 0.721(3) 0.069(10) Uani 0.46(6) 1 d D U P B 2
H3A_3 H -0.067837 0.554091 0.701122 0.103 Uiso 0.46(6) 1 calc R U P B 2
H3B_3 H -0.004459 0.650648 0.674391 0.103 Uiso 0.46(6) 1 calc R U P B 2
H3C_3 H -0.061114 0.630405 0.775929 0.103 Uiso 0.46(6) 1 calc R U P B 2

loop_
_atom_site_aniso_label
_atom_site_aniso_U_11
_atom_site_aniso_U_22
_atom_site_aniso_U_33
_atom_site_aniso_U_23
_atom_site_aniso_U_13
_atom_site_aniso_U_12
Ge1 0.0281(5) 0.0114(4) 0.0352(5) -0.0002(3) 0.0049(4) -0.0023(3)
K1 0.0500(14) 0.0171(9) 0.0671(15) 0.0047(9) 0.0182(11) -0.0008(8)
P1 0.0232(11) 0.0179(9) 0.0235(10) -0.0024(7) -0.0052(8) -0.0032(8)
C1 0.024(4) 0.016(3) 0.029(4) -0.005(3) -0.002(3) -0.007(3)
C2 0.028(4) 0.011(3) 0.020(4) -0.002(3) -0.008(3) 0.000(3)
C3 0.029(4) 0.016(3) 0.023(4) 0.001(3) -0.004(3) 0.001(3)
C4 0.025(4) 0.023(4) 0.029(4) 0.002(3) -0.003(3) -0.004(3)
C5 0.026(4) 0.022(4) 0.030(4) -0.006(3) 0.000(3) -0.003(3)
C6 0.027(4) 0.022(4) 0.027(4) -0.004(3) -0.006(3) -0.006(3)
C7 0.023(4) 0.014(3) 0.022(4) -0.001(3) -0.004(3) -0.007(3)
C8 0.025(4) 0.015(3) 0.020(4) 0.001(3) -0.006(3) -0.002(3)
C9 0.035(5) 0.013(3) 0.021(4) -0.001(3) -0.010(3) -0.002(3)
C10 0.017(4) 0.024(4) 0.044(5) 0.000(3) -0.007(3) -0.011(3)
Ru1 0.0240(3) 0.0111(3) 0.0167(3) 0.0000(2) -0.0067(2) -0.0007(2)
C11 0.010(4) 0.029(4) 0.036(4) 0.002(3) -0.005(3) -0.004(3)
C12 0.033(4) 0.014(3) 0.015(3) 0.003(3) -0.008(3) -0.007(3)
C13 0.025(4) 0.022(4) 0.024(4) -0.001(3) -0.006(3) -0.003(3)
C14 0.035(5) 0.031(5) 0.076(7) 0.003(5) -0.031(5) -0.012(4)
C15 0.032(6) 0.103(9) 0.027(5) 0.019(5) -0.015(4) -0.003(6)
C16 0.030(5) 0.022(4) 0.045(5) -0.005(3) -0.010(4) -0.001(3)
C17 0.040(5) 0.019(4) 0.048(5) -0.009(4) -0.021(4) 0.006(3)
C18 0.047(6) 0.019(4) 0.048(6) 0.003(4) 0.015(4) 0.007(4)
C19 0.037(5) 0.032(4) 0.021(4) -0.001(3) -0.010(4) -0.002(4)
C20 0.047(6) 0.049(5) 0.030(5) -0.002(4) -0.018(4) -0.016(4)
C21 0.056(7) 0.066(7) 0.027(5) 0.021(4) -0.018(4) -0.027(5)
C22 0.026(4) 0.017(3) 0.020(4) -0.001(3) -0.003(3) 0.000(3)
C23 0.019(4) 0.013(3) 0.029(4) -0.003(3) -0.004(3) 0.001(3)
C24 0.026(4) 0.018(4) 0.029(4) -0.001(3) -0.005(3) 0.001(3)
C25 0.021(4) 0.022(4) 0.031(4) -0.001(3) 0.002(3) -0.001(3)
C26 0.034(5) 0.025(4) 0.041(5) 0.002(3) -0.019(4) -0.002(3)
C27 0.042(5) 0.033(5) 0.032(5) 0.004(4) -0.013(4) -0.017(4)
C28 0.053(6) 0.022(4) 0.041(5) -0.006(4) -0.025(4) 0.003(4)
C29 0.049(7) 0.121(11) 0.048(7) 0.032(7) -0.016(6) -0.007(7)
C30 0.039(7) 0.095(9) 0.072(8) 0.025(7) -0.027(6) -0.010(6)
C31 0.033(5) 0.020(4) 0.031(4) -0.001(3) 0.002(4) -0.003(3)
C32 0.053(6) 0.018(4) 0.056(6) 0.002(4) 0.015(5) -0.003(4)
C33 0.060(7) 0.027(5) 0.067(7) 0.004(4) -0.016(6) -0.012(5)
C37 0.024(4) 0.019(4) 0.025(4) -0.005(3) 0.001(3) -0.001(3)
C38 0.031(5) 0.031(4) 0.037(5) 0.004(4) -0.009(4) -0.006(4)
C39 0.036(5) 0.023(4) 0.054(6) -0.011(4) -0.008(4) -0.004(4)
C40 0.036(5) 0.027(4) 0.058(6) -0.008(4) 0.002(4) -0.005(4)
C41 0.045(6) 0.027(4) 0.044(5) 0.008(4) -0.002(4) -0.004(4)
C42 0.038(5) 0.025(4) 0.034(5) -0.004(3) 0.000(4) -0.006(4)
C43 0.030(5) 0.021(4) 0.023(4) 0.001(3) 0.001(3) -0.005(3)
C44 0.039(5) 0.026(4) 0.023(4) -0.003(3) -0.002(4) -0.004(4)
C45 0.063(7) 0.030(4) 0.024(4) 0.005(3) -0.012(4) -0.008(4)
C46 0.087(9) 0.030(5) 0.022(5) -0.001(4) 0.008(5) 0.000(5)
C47 0.055(7) 0.036(5) 0.044(6) -0.005(4) 0.015(5) 0.009(5)
C48 0.034(5) 0.043(5) 0.041(5) 0.001(4) 0.007(4) -0.003(4)
C49 0.024(5) 0.032(4) 0.045(5) -0.015(4) -0.010(4) -0.002(3)
C50 0.027(5) 0.039(5) 0.074(7) -0.018(5) -0.010(5) -0.006(4)
C53 0.057(7) 0.056(7) 0.075(8) -0.009(6) -0.041(6) 0.007(6)
C54 0.043(6) 0.040(5) 0.053(6) -0.006(4) -0.023(5) 0.000(4)
C700 0.013(5) 0.063(7) 0.108(10) -0.034(7) -0.018(5) -0.003(5)
C701 0.048(8) 0.063(8) 0.121(12) -0.034(8) -0.054(8) 0.013(6)
C1_1 0.046(13) 0.055(11) 0.071(10) -0.004(8) 0.015(10) 0.028(10)
C2_1 0.015(6) 0.057(6) 0.063(6) -0.009(5) -0.010(5) 0.014(5)
C3_1 0.028(9) 0.052(7) 0.063(8) -0.014(6) -0.010(8) 0.008(7)
C4_1 0.015(6) 0.048(6) 0.070(6) -0.010(4) -0.022(5) 0.016(5)
C5_1 0.015(6) 0.057(6) 0.063(6) -0.009(5) -0.010(5) 0.014(5)
C6_1 0.040(10) 0.061(7) 0.059(8) -0.011(6) -0.031(8) 0.007(7)
C7_1 0.015(6) 0.048(6) 0.070(6) -0.010(4) -0.022(5) 0.016(5)
C1_2 0.029(11) 0.041(13) 0.044(11) -0.006(9) -0.017(8) 0.003(8)
C2_2 0.026(12) 0.015(7) 0.027(9) -0.002(6) -0.009(8) 0.005(7)
C3_2 0.040(13) 0.064(13) 0.029(10) -0.020(8) -0.002(9) -0.005(10)
C1_3 0.06(2) 0.11(2) 0.061(16) -0.034(15) -0.009(16) -0.019(17)
C2_3 0.06(2) 0.035(13) 0.049(14) -0.004(10) -0.015(14) -0.003(14)
C3_3 0.065(19) 0.07(2) 0.08(2) 0.005(17) -0.036(16) 0.000(15)

loop_
_atom_type_symbol
_atom_type_description
_atom_type_scat_dispersion_real
_atom_type_scat_dispersion_imag
_atom_type_scat_source
C C 0.0033 0.0016 'International Tables Vol C Tables 4.2.6.8 and 6.1.1.4'
P P 0.1023 0.0942 'International Tables Vol C Tables 4.2.6.8 and 6.1.1.4'
K K 0.2009 0.2494 'International Tables Vol C Tables 4.2.6.8 and 6.1.1.4'
Ge Ge 0.1547 1.8001 'International Tables Vol C Tables 4.2.6.8 and 6.1.1.4'
Ru Ru -1.2594 0.8363 'International Tables Vol C Tables 4.2.6.8 and 6.1.1.4'
H H 0.0000 0.0000 'International Tables Vol C Tables 4.2.6.8 and 6.1.1.4'

loop_
_geom_angle_atom_site_label_1
_geom_angle_atom_site_label_2
_geom_angle_atom_site_label_3
_geom_angle
_geom_angle_site_symmetry_1
_geom_angle_site_symmetry_3
_geom_angle_publ_flag
C1 Ge1 Ru1 97.7(2) . . ?
C1 Ge1 K1 107.3(2) . . ?
Ru1 Ge1 K1 154.03(5) . . ?
C26 K1 C27 24.9(2) . . ?
C26 K1 Ge1 102.57(15) . . ?
C27 K1 Ge1 77.95(16) . . ?
C26 K1 C25 24.6(2) . . ?
C27 K1 C25 43.6(2) . . ?
Ge1 K1 C25 112.21(14) . . ?
C26 K1 C40 161.6(2) . . ?
C27 K1 C40 166.4(2) . . ?
Ge1 K1 C40 94.24(17) . . ?
C25 K1 C40 149.2(2) . . ?
C26 K1 C24 43.0(2) . . ?
C27 K1 C24 50.2(2) . . ?
Ge1 K1 C24 96.48(14) . . ?
C25 K1 C24 24.50(19) . . ?
C40 K1 C24 142.9(2) . . ?
C26 K1 C45 89.4(2) . 2_666 ?
C27 K1 C45 107.3(2) . 2_666 ?
Ge1 K1 C45 143.65(17) . 2_666 ?
C25 K1 C45 92.9(2) . 2_666 ?
C40 K1 C45 72.5(3) . 2_666 ?
C24 K1 C45 114.7(2) . 2_666 ?
C26 K1 C22 43.3(2) . . ?
C27 K1 C22 24.5(2) . . ?
Ge1 K1 C22 62.37(13) . . ?
C25 K1 C22 50.32(18) . . ?
C40 K1 C22 155.1(2) . . ?
C24 K1 C22 42.75(17) . . ?
C45 K1 C22 131.3(2) 2_666 . ?
C26 K1 C23 50.5(2) . . ?
C27 K1 C23 43.2(2) . . ?
Ge1 K1 C23 72.00(12) . . ?
C25 K1 C23 43.50(18) . . ?
C40 K1 C23 144.8(2) . . ?
C24 K1 C23 24.60(17) . . ?
C45 K1 C23 136.3(2) 2_666 . ?
C22 K1 C23 24.19(17) . . ?
C26 K1 C39 167.3(2) . . ?
C27 K1 C39 157.3(2) . . ?
Ge1 K1 C39 81.08(15) . . ?
C25 K1 C39 142.9(2) . . ?
C40 K1 C39 23.9(2) . . ?
C24 K1 C39 124.9(2) . . ?
C45 K1 C39 94.7(2) 2_666 . ?
C22 K1 C39 133.9(2) . . ?
C23 K1 C39 121.1(2) . . ?
C26 K1 C3_2 58.4(4) . . ?
C27 K1 C3_2 45.6(4) . . ?
Ge1 K1 C3_2 72.4(5) . . ?
C25 K1 C3_2 82.9(4) . . ?
C40 K1 C3_2 121.5(4) . . ?
C24 K1 C3_2 95.6(4) . . ?
C45 K1 C3_2 85.8(5) 2_666 . ?
C22 K1 C3_2 62.1(5) . . ?
C23 K1 C3_2 85.9(5) . . ?
C39 K1 C3_2 133.8(4) . . ?
C37 P1 C49 98.2(4) . . ?
C37 P1 C43 99.9(3) . . ?
C49 P1 C43 101.2(4) . . ?
C37 P1 Ru1 121.6(3) . . ?
C49 P1 Ru1 119.7(3) . . ?
C43 P1 Ru1 112.6(2) . . ?
C6 C1 C2 116.7(7) . . ?
C6 C1 Ge1 125.5(5) . . ?
C2 C1 Ge1 117.8(5) . . ?
C3 C2 C1 121.2(7) . . ?
C3 C2 C7 122.2(6) . . ?
C1 C2 C7 116.6(6) . . ?
C2 C3 C4 121.2(7) . . ?
C2 C3 H3 119.4 . . ?
C4 C3 H3 119.4 . . ?
C3 C4 C5 118.8(7) . . ?
C3 C4 H4 120.6 . . ?
C5 C4 H4 120.6 . . ?
C4 C5 C6 120.7(7) . . ?
C4 C5 H5 119.6 . . ?
C6 C5 H5 119.6 . . ?
C1 C6 C5 121.3(7) . . ?
C1 C6 C22 122.1(7) . . ?
C5 C6 C22 116.6(7) . . ?
C12 C7 C8 120.7(7) . . ?
C12 C7 C2 119.9(6) . . ?
C8 C7 C2 119.0(6) . . ?
C12 C7 Ru1 72.4(4) . . ?
C8 C7 Ru1 72.6(4) . . ?
C2 C7 Ru1 121.6(5) . . ?
C9 C8 C7 119.0(7) . . ?
C9 C8 C13 120.3(6) . . ?
C7 C8 C13 120.5(6) . . ?
C9 C8 Ru1 74.7(4) . . ?
C7 C8 Ru1 69.1(4) . . ?
C13 C8 Ru1 132.4(5) . . ?
C10 C9 C8 120.4(7) . . ?
C10 C9 Ru1 74.1(4) . . ?
C8 C9 Ru1 68.6(4) . . ?
C10 C9 H9 119.2 . . ?
C8 C9 H9 119.2 . . ?
Ru1 C9 H9 119.2 . . ?
C9 C10 C11 120.2(7) . . ?
C9 C10 C16 121.7(7) . . ?
C11 C10 C16 118.1(7) . . ?
C9 C10 Ru1 70.7(4) . . ?
C11 C10 Ru1 70.6(4) . . ?
C16 C10 Ru1 132.1(5) . . ?
C7 Ru1 C12 37.7(3) . . ?
C7 Ru1 C8 38.3(3) . . ?
C12 Ru1 C8 68.2(3) . . ?
C7 Ru1 P1 174.71(19) . . ?
C12 Ru1 P1 143.1(2) . . ?
C8 Ru1 P1 144.67(19) . . ?
C7 Ru1 C9 67.0(3) . . ?
C12 Ru1 C9 78.6(3) . . ?
C8 Ru1 C9 36.7(3) . . ?
P1 Ru1 C9 117.9(2) . . ?
C7 Ru1 C11 66.1(3) . . ?
C12 Ru1 C11 36.7(3) . . ?
C8 Ru1 C11 77.8(3) . . ?
P1 Ru1 C11 117.38(19) . . ?
C9 Ru1 C11 64.3(3) . . ?
C7 Ru1 C10 77.6(3) . . ?
C12 Ru1 C10 65.7(3) . . ?
C8 Ru1 C10 65.0(3) . . ?
P1 Ru1 C10 107.6(2) . . ?
C9 Ru1 C10 35.2(3) . . ?
C11 Ru1 C10 35.6(3) . . ?
C7 Ru1 Ge1 86.35(19) . . ?
C12 Ru1 Ge1 102.69(19) . . ?
C8 Ru1 Ge1 100.67(18) . . ?
P1 Ru1 Ge1 88.53(6) . . ?
C9 Ru1 Ge1 134.50(19) . . ?
C11 Ru1 Ge1 137.6(2) . . ?
C10 Ru1 Ge1 163.77(19) . . ?
C10 C11 C12 120.7(7) . . ?
C10 C11 Ru1 73.8(5) . . ?
C12 C11 Ru1 68.0(4) . . ?
C10 C11 H11 118.9 . . ?
C12 C11 H11 118.9 . . ?
Ru1 C11 H11 118.9 . . ?
C7 C12 C11 119.0(6) . . ?
C7 C12 C19 121.5(7) . . ?
C11 C12 C19 119.0(7) . . ?
C7 C12 Ru1 69.9(4) . . ?
C11 C12 Ru1 75.3(4) . . ?
C19 C12 Ru1 132.6(5) . . ?
C15 C13 C8 113.6(7) . . ?
C15 C13 C14 111.3(8) . . ?
C8 C13 C14 109.2(6) . . ?
C15 C13 H13 107.5 . . ?
C8 C13 H13 107.5 . . ?
C14 C13 H13 107.5 . . ?
C13 C14 H14A 109.5 . . ?
C13 C14 H14B 109.5 . . ?
H14A C14 H14B 109.5 . . ?
C13 C14 H14C 109.5 . . ?
H14A C14 H14C 109.5 . . ?
H14B C14 H14C 109.5 . . ?
C13 C15 H15A 109.5 . . ?
C13 C15 H15B 109.5 . . ?
H15A C15 H15B 109.5 . . ?
C13 C15 H15C 109.5 . . ?
H15A C15 H15C 109.5 . . ?
H15B C15 H15C 109.5 . . ?
C18 C16 C17 110.5(7) . . ?
C18 C16 C10 115.6(7) . . ?
C17 C16 C10 109.5(7) . . ?
C18 C16 H16 107.0 . . ?
C17 C16 H16 107.0 . . ?
C10 C16 H16 107.0 . . ?
C16 C17 H17A 109.5 . . ?
C16 C17 H17B 109.5 . . ?
H17A C17 H17B 109.5 . . ?
C16 C17 H17C 109.5 . . ?
H17A C17 H17C 109.5 . . ?
H17B C17 H17C 109.5 . . ?
C16 C18 H18A 109.5 . . ?
C16 C18 H18B 109.5 . . ?
H18A C18 H18B 109.5 . . ?
C16 C18 H18C 109.5 . . ?
H18A C18 H18C 109.5 . . ?
H18B C18 H18C 109.5 . . ?
C20 C19 C12 113.6(7) . . ?
C20 C19 C21 112.1(7) . . ?
C12 C19 C21 109.4(7) . . ?
C20 C19 H19 107.2 . . ?
C12 C19 H19 107.2 . . ?
C21 C19 H19 107.2 . . ?
C19 C20 H20A 109.5 . . ?
C19 C20 H20B 109.5 . . ?
H20A C20 H20B 109.5 . . ?
C19 C20 H20C 109.5 . . ?
H20A C20 H20C 109.5 . . ?
H20B C20 H20C 109.5 . . ?
C19 C21 H21A 109.5 . . ?
C19 C21 H21B 109.5 . . ?
H21A C21 H21B 109.5 . . ?
C19 C21 H21C 109.5 . . ?
H21A C21 H21C 109.5 . . ?
H21B C21 H21C 109.5 . . ?
C23 C22 C27 120.1(7) . . ?
C23 C22 C6 119.5(6) . . ?
C27 C22 C6 120.3(7) . . ?
C23 C22 K1 78.0(4) . . ?
C27 C22 K1 74.3(5) . . ?
C6 C22 K1 121.7(5) . . ?
C22 C23 C24 118.6(7) . . ?
C22 C23 C28 121.3(6) . . ?
C24 C23 C28 120.1(7) . . ?
C22 C23 K1 77.8(4) . . ?
C24 C23 K1 76.3(4) . . ?
C28 C23 K1 116.2(5) . . ?
C25 C24 C23 121.4(7) . . ?
C25 C24 K1 76.9(4) . . ?
C23 C24 K1 79.1(4) . . ?
C25 C24 H24 119.2 . . ?
C23 C24 H24 119.2 . . ?
K1 C24 H24 119.2 . . ?
C26 C25 C24 118.1(7) . . ?
C26 C25 C31 121.7(7) . . ?
C24 C25 C31 120.2(7) . . ?
C26 C25 K1 74.1(5) . . ?
C24 C25 K1 78.6(4) . . ?
C31 C25 K1 116.4(5) . . ?
C25 C26 C27 121.9(8) . . ?
C25 C26 K1 81.3(5) . . ?
C27 C26 K1 79.7(5) . . ?
C25 C26 H26 118.7 . . ?
C27 C26 H26 118.7 . . ?
K1 C26 H26 118.7 . . ?
C26 C27 C22 119.6(7) . . ?
C26 C27 C2_2 121.3(10) . . ?
C22 C27 C2_2 117.6(10) . . ?
C26 C27 C2_3 114.9(14) . . ?
C22 C27 C2_3 124.7(14) . . ?
C26 C27 K1 75.4(5) . . ?
C22 C27 K1 81.1(5) . . ?
C2_2 C27 K1 101.7(11) . . ?
C2_3 C27 K1 122.3(18) . . ?
C29 C28 C23 113.5(8) . . ?
C29 C28 C30 109.7(9) . . ?
C23 C28 C30 112.5(8) . . ?
C29 C28 H28 106.9 . . ?
C23 C28 H28 106.9 . . ?
C30 C28 H28 106.9 . . ?
C28 C29 H29A 109.5 . . ?
C28 C29 H29B 109.5 . . ?
H29A C29 H29B 109.5 . . ?
C28 C29 H29C 109.5 . . ?
H29A C29 H29C 109.5 . . ?
H29B C29 H29C 109.5 . . ?
C28 C30 H30A 109.5 . . ?
C28 C30 H30B 109.5 . . ?
H30A C30 H30B 109.5 . . ?
C28 C30 H30C 109.5 . . ?
H30A C30 H30C 109.5 . . ?
H30B C30 H30C 109.5 . . ?
C33 C31 C25 114.2(7) . . ?
C33 C31 C32 109.0(8) . . ?
C25 C31 C32 112.0(7) . . ?
C33 C31 H31 107.1 . . ?
C25 C31 H31 107.1 . . ?
C32 C31 H31 107.1 . . ?
C31 C32 H32A 109.5 . . ?
C31 C32 H32B 109.5 . . ?
H32A C32 H32B 109.5 . . ?
C31 C32 H32C 109.5 . . ?
H32A C32 H32C 109.5 . . ?
H32B C32 H32C 109.5 . . ?
C31 C33 H33A 109.5 . . ?
C31 C33 H33B 109.5 . . ?
H33A C33 H33B 109.5 . . ?
C31 C33 H33C 109.5 . . ?
H33A C33 H33C 109.5 . . ?
H33B C33 H33C 109.5 . . ?
C38 C37 C42 116.9(7) . . ?
C38 C37 P1 120.1(6) . . ?
C42 C37 P1 122.7(6) . . ?
C37 C38 C39 122.1(8) . . ?
C37 C38 H38 119.0 . . ?
C39 C38 H38 119.0 . . ?
C40 C39 C38 119.3(8) . . ?
C40 C39 K1 75.2(5) . . ?
C38 C39 K1 93.9(5) . . ?
C40 C39 H39 120.3 . . ?
C38 C39 H39 120.3 . . ?
K1 C39 H39 100.8 . . ?
C41 C40 C39 119.9(8) . . ?
C41 C40 K1 92.7(6) . . ?
C39 C40 K1 80.9(5) . . ?
C41 C40 H40 117.8 . . ?
C39 C40 H40 117.8 . . ?
K1 C40 H40 117.8 . . ?
C40 C41 C42 120.0(9) . . ?
C40 C41 H41 120.0 . . ?
C42 C41 H41 120.0 . . ?
C37 C42 C41 121.6(8) . . ?
C37 C42 H42 119.2 . . ?
C41 C42 H42 119.2 . . ?
C44 C43 C48 117.9(8) . . ?
C44 C43 P1 115.8(6) . . ?
C48 C43 P1 126.1(7) . . ?
C45 C44 C43 121.4(8) . . ?
C45 C44 H44 119.3 . . ?
C43 C44 H44 119.3 . . ?
C44 C45 C46 120.0(9) . . ?
C44 C45 K1 112.3(5) . 2_666 ?
C46 C45 K1 88.7(5) . 2_666 ?
C44 C45 H45 120.0 . . ?
C46 C45 H45 120.0 . . ?
K1 C45 H45 69.0 2_666 . ?
C47 C46 C45 119.6(9) . . ?
C47 C46 H46 120.2 . . ?
C45 C46 H46 120.2 . . ?
C46 C47 C48 121.1(10) . . ?
C46 C47 H47 119.4 . . ?
C48 C47 H47 119.4 . . ?
C43 C48 C47 120.0(10) . . ?
C43 C48 H48 120.0 . . ?
C47 C48 H48 120.0 . . ?
C54 C49 C50 118.4(9) . . ?
C54 C49 P1 117.7(7) . . ?
C50 C49 P1 123.9(8) . . ?
C700 C50 C49 120.2(11) . . ?
C700 C50 H50 119.9 . . ?
C49 C50 H50 119.9 . . ?
C701 C53 C54 119.0(11) . . ?
C701 C53 H53 120.5 . . ?
C54 C53 H53 120.5 . . ?
C49 C54 C53 121.3(10) . . ?
C49 C54 H54 119.4 . . ?
C53 C54 H54 119.4 . . ?
C701 C700 C50 121.4(10) . . ?
C701 C700 H700 119.3 . . ?
C50 C700 H700 119.3 . . ?
C700 C701 C53 119.7(10) . . ?
C700 C701 H701 120.1 . . ?
C53 C701 H701 120.1 . . ?
C2_1 C1_1 H1A_1 109.5 . . ?
C2_1 C1_1 H1B_1 109.5 . . ?
H1A_1 C1_1 H1B_1 109.5 . . ?
C2_1 C1_1 H1C_1 109.5 . . ?
H1A_1 C1_1 H1C_1 109.5 . . ?
H1B_1 C1_1 H1C_1 109.5 . . ?
C3_1 C2_1 C7_1 116.3(13) . . ?
C3_1 C2_1 C1_1 122.9(13) . . ?
C7_1 C2_1 C1_1 120.8(13) . . ?
C4_1 C3_1 C2_1 121.1(13) . . ?
C4_1 C3_1 H3_1 119.4 . . ?
C2_1 C3_1 H3_1 119.4 . . ?
C5_1 C4_1 C3_1 122.6(13) . . ?
C5_1 C4_1 H4_1 118.7 . . ?
C3_1 C4_1 H4_1 118.7 . . ?
C4_1 C5_1 C6_1 116.6(13) . . ?
C4_1 C5_1 H5_1 121.7 . . ?
C6_1 C5_1 H5_1 121.7 . . ?
C7_1 C6_1 C5_1 122.2(13) . . ?
C7_1 C6_1 H6_1 118.9 . . ?
C5_1 C6_1 H6_1 118.9 . . ?
C6_1 C7_1 C2_1 120.6(13) . . ?
C6_1 C7_1 H7_1 119.7 . . ?
C2_1 C7_1 H7_1 119.7 . . ?
C2_2 C1_2 H1A_2 109.5 . . ?
C2_2 C1_2 H1B_2 109.5 . . ?
H1A_2 C1_2 H1B_2 109.5 . . ?
C2_2 C1_2 H1C_2 109.5 . . ?
H1A_2 C1_2 H1C_2 109.5 . . ?
H1B_2 C1_2 H1C_2 109.5 . . ?
C3_2 C2_2 C1_2 112.2(13) . . ?
C3_2 C2_2 C27 113.7(15) . . ?
C1_2 C2_2 C27 108.3(14) . . ?
C3_2 C2_2 H200_2 107.5 . . ?
C1_2 C2_2 H200_2 107.5 . . ?
C27 C2_2 H200_2 107.5 . . ?
C2_2 C3_2 K1 97.0(11) . . ?
C2_2 C3_2 H3A_2 109.5 . . ?
K1 C3_2 H3A_2 152.9 . . ?
C2_2 C3_2 H3B_2 109.5 . . ?
K1 C3_2 H3B_2 53.8 . . ?
H3A_2 C3_2 H3B_2 109.5 . . ?
C2_2 C3_2 H3C_2 109.5 . . ?
K1 C3_2 H3C_2 65.1 . . ?
H3A_2 C3_2 H3C_2 109.5 . . ?
H3B_2 C3_2 H3C_2 109.5 . . ?
C2_3 C1_3 H1A_3 109.5 . . ?
C2_3 C1_3 H1B_3 109.5 . . ?
H1A_3 C1_3 H1B_3 109.5 . . ?
C2_3 C1_3 H1C_3 109.5 . . ?
H1A_3 C1_3 H1C_3 109.5 . . ?
H1B_3 C1_3 H1C_3 109.5 . . ?
C1_3 C2_3 C3_3 111.5(17) . . ?
C1_3 C2_3 C27 104(2) . . ?
C3_3 C2_3 C27 119(2) . . ?
C1_3 C2_3 H2_3 107.2 . . ?
C3_3 C2_3 H2_3 107.2 . . ?
C27 C2_3 H2_3 107.2 . . ?
C2_3 C3_3 H3A_3 109.5 . . ?
C2_3 C3_3 H3B_3 109.5 . . ?
H3A_3 C3_3 H3B_3 109.5 . . ?
C2_3 C3_3 H3C_3 109.5 . . ?
H3A_3 C3_3 H3C_3 109.5 . . ?
H3B_3 C3_3 H3C_3 109.5 . . ?

loop_
_geom_bond_atom_site_label_1
_geom_bond_atom_site_label_2
_geom_bond_distance
_geom_bond_site_symmetry_2
_geom_bond_publ_flag
Ge1 C1 2.058(8) . ?
Ge1 Ru1 2.3529(9) . ?
Ge1 K1 3.2598(19) . ?
K1 C26 3.193(9) . ?
K1 C27 3.248(9) . ?
K1 C25 3.281(8) . ?
K1 C40 3.287(9) . ?
K1 C24 3.301(8) . ?
K1 C45 3.308(8) 2_666 ?
K1 C22 3.332(8) . ?
K1 C23 3.336(8) . ?
K1 C39 3.358(9) . ?
K1 C3_2 3.38(3) . ?
P1 C37 1.839(7) . ?
P1 C49 1.855(9) . ?
P1 C43 1.874(8) . ?
P1 Ru1 2.256(2) . ?
C1 C6 1.390(10) . ?
C1 C2 1.431(9) . ?
C2 C3 1.370(10) . ?
C2 C7 1.499(10) . ?
C3 C4 1.379(10) . ?
C3 H3 0.9500 . ?
C4 C5 1.388(10) . ?
C4 H4 0.9500 . ?
C5 C6 1.394(11) . ?
C5 H5 0.9500 . ?
C6 C22 1.515(10) . ?
C7 C12 1.413(10) . ?
C7 C8 1.441(10) . ?
C7 Ru1 2.172(7) . ?
C8 C9 1.425(10) . ?
C8 C13 1.523(10) . ?
C8 Ru1 2.219(7) . ?
C9 C10 1.403(11) . ?
C9 Ru1 2.299(7) . ?
C9 H9 1.0000 . ?
C10 C11 1.422(11) . ?
C10 C16 1.554(11) . ?
C10 Ru1 2.343(8) . ?
Ru1 C12 2.205(7) . ?
Ru1 C11 2.301(8) . ?
C11 C12 1.422(10) . ?
C11 H11 1.0000 . ?
C12 C19 1.521(10) . ?
C13 C15 1.522(11) . ?
C13 C14 1.523(10) . ?
C13 H13 1.0000 . ?
C14 H14A 0.9800 . ?
C14 H14B 0.9800 . ?
C14 H14C 0.9800 . ?
C15 H15A 0.9800 . ?
C15 H15B 0.9800 . ?
C15 H15C 0.9800 . ?
C16 C18 1.511(12) . ?
C16 C17 1.533(11) . ?
C16 H16 1.0000 . ?
C17 H17A 0.9800 . ?
C17 H17B 0.9800 . ?
C17 H17C 0.9800 . ?
C18 H18A 0.9800 . ?
C18 H18B 0.9800 . ?
C18 H18C 0.9800 . ?
C19 C20 1.509(11) . ?
C19 C21 1.525(11) . ?
C19 H19 1.0000 . ?
C20 H20A 0.9800 . ?
C20 H20B 0.9800 . ?
C20 H20C 0.9800 . ?
C21 H21A 0.9800 . ?
C21 H21B 0.9800 . ?
C21 H21C 0.9800 . ?
C22 C23 1.397(10) . ?
C22 C27 1.400(11) . ?
C23 C24 1.415(10) . ?
C23 C28 1.502(11) . ?
C24 C25 1.397(11) . ?
C24 H24 1.0000 . ?
C25 C26 1.383(11) . ?
C25 C31 1.515(10) . ?
C26 C27 1.389(11) . ?
C26 H26 1.0000 . ?
C27 C2_2 1.56(2) . ?
C27 C2_3 1.56(3) . ?
C28 C29 1.487(14) . ?
C28 C30 1.550(13) . ?
C28 H28 1.0000 . ?
C29 H29A 0.9800 . ?
C29 H29B 0.9800 . ?
C29 H29C 0.9800 . ?
C30 H30A 0.9800 . ?
C30 H30B 0.9800 . ?
C30 H30C 0.9800 . ?
C31 C33 1.514(12) . ?
C31 C32 1.527(11) . ?
C31 H31 1.0000 . ?
C32 H32A 0.9800 . ?
C32 H32B 0.9800 . ?
C32 H32C 0.9800 . ?
C33 H33A 0.9800 . ?
C33 H33B 0.9800 . ?
C33 H33C 0.9800 . ?
C37 C38 1.378(11) . ?
C37 C42 1.390(12) . ?
C38 C39 1.397(11) . ?
C38 H38 0.9500 . ?
C39 C40 1.377(13) . ?
C39 H39 0.9500 . ?
C40 C41 1.369(13) . ?
C40 H40 1.0000 . ?
C41 C42 1.390(11) . ?
C41 H41 0.9500 . ?
C42 H42 0.9500 . ?
C43 C44 1.384(11) . ?
C43 C48 1.392(12) . ?
C44 C45 1.381(11) . ?
C44 H44 0.9500 . ?
C45 C46 1.384(14) . ?
C45 H45 0.9500 . ?
C46 C47 1.345(15) . ?
C46 H46 0.9500 . ?
C47 C48 1.403(13) . ?
C47 H47 0.9500 . ?
C48 H48 0.9500 . ?
C49 C54 1.386(13) . ?
C49 C50 1.398(12) . ?
C50 C700 1.392(14) . ?
C50 H50 0.9500 . ?
C53 C701 1.391(17) . ?
C53 C54 1.418(13) . ?
C53 H53 0.9500 . ?
C54 H54 0.9500 . ?
C700 C701 1.371(18) . ?
C700 H700 0.9500 . ?
C701 H701 0.9500 . ?
C1_1 C2_1 1.52(3) . ?
C1_1 H1A_1 0.9800 . ?
C1_1 H1B_1 0.9800 . ?
C1_1 H1C_1 0.9800 . ?
C2_1 C3_1 1.366(14) . ?
C2_1 C7_1 1.390(8) . ?
C3_1 C4_1 1.352(14) . ?
C3_1 H3_1 0.9500 . ?
C4_1 C5_1 1.337(14) . ?
C4_1 H4_1 0.9500 . ?
C5_1 C6_1 1.365(14) . ?
C5_1 H5_1 0.9500 . ?
C6_1 C7_1 1.339(14) . ?
C6_1 H6_1 0.9500 . ?
C7_1 H7_1 0.9500 . ?
C1_2 C2_2 1.524(14) . ?
C1_2 H1A_2 0.9800 . ?
C1_2 H1B_2 0.9800 . ?
C1_2 H1C_2 0.9800 . ?
C2_2 C3_2 1.519(15) . ?
C2_2 H200_2 1.0000 . ?
C3_2 H3A_2 0.9800 . ?
C3_2 H3B_2 0.9800 . ?
C3_2 H3C_2 0.9800 . ?
C1_3 C2_3 1.513(16) . ?
C1_3 H1A_3 0.9800 . ?
C1_3 H1B_3 0.9800 . ?
C1_3 H1C_3 0.9800 . ?
C2_3 C3_3 1.525(16) . ?
C2_3 H2_3 1.0000 . ?
C3_3 H3A_3 0.9800 . ?
C3_3 H3B_3 0.9800 . ?
C3_3 H3C_3 0.9800 . ?
